data_2021897
loop_
_publ_author_name
'Federicci, R\'emi'
'Baptiste, Benoit'
'Finocchi, Fabio'
'Popa, Florin'
'Brohan, Luc'
'B\'eneut, Keevin'
'Giura, Paola'
'Rousse, Gwena\"elle'
'Descamps-Mandine, Armel'
'Douillard, Thierry'
'Shukla, Abhay'
'Leridon, Brigitte'

_publ_section_title
;
 The crystal structure of Rb2Ti2O5&#x000D;
;
_journal_coeditor_code DK5058SUP1
_journal_issue 6
_journal_name_full 'Acta Crystallographica Section B Structural Science, Crystal Engineering and Materials'
_journal_page_first 1142
_journal_paper_doi 10.1107/S2052520617013646
_journal_volume 73
_journal_year 2017
_chemical_formula_moiety '0.5(O10 Rb4 Ti4)'
_chemical_formula_sum 'O5 Rb2 Ti2'
_chemical_formula_weight 346.74
_space_group_crystal_system monoclinic
_space_group_IT_number 12
_space_group_name_Hall '-C 2y'
_space_group_name_H-M_alt 'C 1 2/m 1'
_atom_sites_solution_primary direct
_audit_creation_date 2016-03-30
_audit_creation_method
;
Olex2 1.2
(compiled 2016.02.19 svn.r3266 for OlexSys, GUI svn.r5155)
;
_cell_angle_alpha 90
_cell_angle_beta 100.298(11)
_cell_angle_gamma 90
_cell_formula_units_Z 2
_cell_length_a 11.3419(12)
_cell_length_b 3.8198(5)
_cell_length_c 7.0103(8)
_cell_measurement_reflns_used 1105
_cell_measurement_temperature 400
_cell_measurement_theta_max 32.8780
_cell_measurement_theta_min 2.9310
_cell_volume 298.82(6)
_computing_cell_refinement
;
CrysAlisPro, Agilent Technologies,
Version 1.171.37.31 (release 14-01-2014 CrysAlis171 .NET)
(compiled Jan 14 2014,18:38:05)
;
_computing_data_collection
;
CrysAlisPro, Agilent Technologies,
Version 1.171.37.31 (release 14-01-2014 CrysAlis171 .NET)
(compiled Jan 14 2014,18:38:05)
;
_computing_data_reduction
;
CrysAlisPro, Agilent Technologies,
Version 1.171.37.31 (release 14-01-2014 CrysAlis171 .NET)
(compiled Jan 14 2014,18:38:05)
;
_computing_molecular_graphics 'Olex2 (Dolomanov et al., 2009)'
_computing_publication_material 'Olex2 (Dolomanov et al., 2009)'
_computing_structure_refinement 'ShelXL (Sheldrick, 2015)'
_computing_structure_solution 'ShelXT (Sheldrick, 2015)'
_diffrn_ambient_temperature 400
_diffrn_detector 'CCD plate'
_diffrn_measured_fraction_theta_full 1.000
_diffrn_measured_fraction_theta_max 0.926
_diffrn_measurement_details
;
#__ type_ start__ end____ width___ exp.time_
  1 omega    0.17   65.17   1.0000   20.0000
omega____ theta____ kappa____ phi______ frames
    -       26.0000  -94.4984  145.0028 65

#__ type_ start__ end____ width___ exp.time_
  2 phi   -360.01    9.00   1.0000   20.0000
omega____ theta____ kappa____ phi______ frames
 -12.3949   24.0000  -49.4975     -     369

#__ type_ start__ end____ width___ exp.time_
  3 omega  -33.32   62.68   1.0000   20.0000
omega____ theta____ kappa____ phi______ frames
    -      -20.0000   70.5022  -25.0020 96

#__ type_ start__ end____ width___ exp.time_
  4 phi    180.35  231.35   1.0000   20.0000
omega____ theta____ kappa____ phi______ frames
 -28.1615  -24.0000  140.4961     -     51
;
_diffrn_measurement_device 'abstract diffractometer'
_diffrn_measurement_device_type 'Saxi-CrysAlisPro-abstract goniometer imported SAXI images'
_diffrn_measurement_method '\w and \p scans'
_diffrn_orient_matrix_UB_11 0.0320926000
_diffrn_orient_matrix_UB_12 -0.0055720000
_diffrn_orient_matrix_UB_13 0.0965190000
_diffrn_orient_matrix_UB_21 -0.0424729000
_diffrn_orient_matrix_UB_22 -0.1196006000
_diffrn_orient_matrix_UB_23 0.0251053000
_diffrn_orient_matrix_UB_31 0.0347162000
_diffrn_orient_matrix_UB_32 -0.1419848000
_diffrn_orient_matrix_UB_33 -0.0249981000
_diffrn_radiation_monochromator graphite
_diffrn_radiation_probe x-ray
_diffrn_radiation_type MoK\a
_diffrn_radiation_wavelength 0.71073
_diffrn_reflns_av_R_equivalents 0.0233
_diffrn_reflns_av_unetI/netI 0.0213
_diffrn_reflns_Laue_measured_fraction_full 1.000
_diffrn_reflns_Laue_measured_fraction_max 0.926
_diffrn_reflns_limit_h_max 16
_diffrn_reflns_limit_h_min -14
_diffrn_reflns_limit_k_max 4
_diffrn_reflns_limit_k_min -5
_diffrn_reflns_limit_l_max 10
_diffrn_reflns_limit_l_min -10
_diffrn_reflns_number 1859
_diffrn_reflns_point_group_measured_fraction_full 1.000
_diffrn_reflns_point_group_measured_fraction_max 0.926
_diffrn_reflns_theta_full 26.000
_diffrn_reflns_theta_max 32.497
_diffrn_reflns_theta_min 2.953
_diffrn_source 'Enhance (Mo) X-ray Source'
_exptl_absorpt_coefficient_mu 18.796
_exptl_absorpt_correction_T_max 1.00000
_exptl_absorpt_correction_T_min 0.27687
_exptl_absorpt_correction_type multi-scan
_exptl_absorpt_process_details
;
CrysAlisPro, Agilent Technologies,
Version 1.171.37.31 (release 14-01-2014 CrysAlis171 .NET)
(compiled Jan 14 2014,18:38:05)
Empirical absorption correction using spherical harmonics,
 implemented in SCALE3 ABSPACK scaling algorithm.
;
_exptl_crystal_colour 'clear light colourless'
_exptl_crystal_colour_lustre clear
_exptl_crystal_colour_modifier light
_exptl_crystal_colour_primary colourless
_exptl_crystal_density_diffrn 3.854
_exptl_crystal_description needle
_exptl_crystal_F_000 316
_exptl_crystal_size_max 0.3
_exptl_crystal_size_mid 0.1
_exptl_crystal_size_min 0.05
_refine_diff_density_max 0.821
_refine_diff_density_min -1.628
_refine_diff_density_rms 0.228
_refine_ls_extinction_coef 0.0045(17)
_refine_ls_extinction_expression Fc^*^=kFc[1+0.001xFc^2^\l^3^/sin(2\q)]^-1/4^
_refine_ls_extinction_method 'SHELXL-2014/7 (Sheldrick 2014'
_refine_ls_goodness_of_fit_ref 1.081
_refine_ls_hydrogen_treatment undef
_refine_ls_matrix_type full
_refine_ls_number_parameters 30
_refine_ls_number_reflns 567
_refine_ls_number_restraints 0
_refine_ls_restrained_S_all 1.081
_refine_ls_R_factor_all 0.0400
_refine_ls_R_factor_gt 0.0353
_refine_ls_shift/su_max 0.000
_refine_ls_shift/su_mean 0.000
_refine_ls_structure_factor_coef Fsqd
_refine_ls_weighting_details 'w=1/[\s^2^(Fo^2^)+(0.0563P)^2^+1.1457P] where P=(Fo^2^+2Fc^2^)/3'
_refine_ls_weighting_scheme calc
_refine_ls_wR_factor_gt 0.0893
_refine_ls_wR_factor_ref 0.0918
_reflns_Friedel_coverage 0.000
_reflns_number_gt 511
_reflns_number_total 567
_reflns_threshold_expression 'I > 2\s(I)'
_cod_data_source_file dk5058sup1.cif
_cod_data_source_block III
_cod_database_code 2021897
_shelx_space_group_comment
;
The symmetry employed for this shelxl refinement is uniquely defined
by the following loop, which should always be used as a source of
symmetry information in preference to the above space-group names.
They are only intended as comments.
;
_reflns_odcompleteness_completeness 92.66
_reflns_odcompleteness_iscentric 1
_reflns_odcompleteness_theta 32.42
_olex2_refinement_description
;
;
_shelx_shelxl_version_number 2014/7
_olex2_submission_special_instructions 'No special instructions were received'

loop_
_space_group_symop_operation_xyz
'x, y, z'
'-x, y, -z'
'x+1/2, y+1/2, z'
'-x+1/2, y+1/2, -z'
'-x, -y, -z'
'x, -y, z'
'-x+1/2, -y+1/2, -z'
'x+1/2, -y+1/2, z'

loop_
_atom_site_label
_atom_site_type_symbol
_atom_site_fract_x
_atom_site_fract_y
_atom_site_fract_z
_atom_site_U_iso_or_equiv
_atom_site_adp_type
_atom_site_occupancy
_atom_site_site_symmetry_order
_atom_site_calc_flag
_atom_site_refinement_flags_posn
_atom_site_refinement_flags_adp
_atom_site_refinement_flags_occupancy
Rb1 Rb 0.09888(5) 0.5000 0.84866(7) 0.0267(2) Uani 1 2 d S T P
Ti1 Ti 0.35256(6) 0.5000 0.58837(11) 0.0126(2) Uani 1 2 d S T P
O3 O 0.1780(3) 0.5000 0.4786(5) 0.0174(7) Uani 1 2 d S T P
O1 O 0.5000 0.5000 0.5000 0.0245(11) Uani 1 4 d S T P
O2 O 0.3763(4) 0.5000 0.8355(5) 0.0257(8) Uani 1 2 d S T P

loop_
_atom_site_aniso_label
_atom_site_aniso_U_11
_atom_site_aniso_U_22
_atom_site_aniso_U_33
_atom_site_aniso_U_23
_atom_site_aniso_U_13
_atom_site_aniso_U_12
Rb1 0.0252(3) 0.0277(3) 0.0287(3) 0.000 0.00887(19) 0.000
Ti1 0.0058(3) 0.0126(4) 0.0192(4) 0.000 0.0016(2) 0.000
O3 0.0055(12) 0.0136(15) 0.0318(17) 0.000 0.0002(11) 0.000
O1 0.010(2) 0.019(3) 0.048(3) 0.000 0.015(2) 0.000
O2 0.0295(19) 0.024(2) 0.0219(16) 0.000 -0.0005(14) 0.000

loop_
_atom_type_symbol
_atom_type_description
_atom_type_scat_dispersion_real
_atom_type_scat_dispersion_imag
_atom_type_scat_source
O O 0.0106 0.0060 'International Tables Vol C Tables 4.2.6.8 and 6.1.1.4'
Ti Ti 0.2776 0.4457 'International Tables Vol C Tables 4.2.6.8 and 6.1.1.4'
Rb Rb -0.9393 2.9676 'International Tables Vol C Tables 4.2.6.8 and 6.1.1.4'

loop_
_geom_angle_atom_site_label_1
_geom_angle_atom_site_label_2
_geom_angle_atom_site_label_3
_geom_angle
_geom_angle_site_symmetry_1
_geom_angle_site_symmetry_3
Rb1 Rb1 Ti1 76.96(2) 5_567 3_455
Rb1 Rb1 Ti1 76.96(2) 5_567 3_445
Rb1 Rb1 O3 78.10(6) 5_567 5_566
Ti1 Rb1 Ti1 64.082(19) 3_445 3_455
O3 Rb1 Rb1 156.59(7) . 5_567
O3 Rb1 Ti1 32.216(11) 5_566 3_455
O3 Rb1 Ti1 83.25(5) . 3_445
O3 Rb1 Ti1 32.216(11) 5_566 3_445
O3 Rb1 Ti1 83.25(5) . 3_455
O3 Rb1 O3 78.49(9) . 5_566
O3 Rb1 O1 55.10(4) . 3_445
O3 Rb1 O1 55.10(4) . 3_455
O3 Rb1 O2 60.29(9) . .
O3 Rb1 O2 110.41(8) . 3_455
O3 Rb1 O2 110.41(8) . 3_445
O3 Rb1 O2 132.96(7) . 7_557
O3 Rb1 O2 132.96(7) . 7_567
O1 Rb1 Rb1 107.81(2) 3_445 5_567
O1 Rb1 Rb1 107.81(2) 3_455 5_567
O1 Rb1 Ti1 77.979(18) 3_455 3_445
O1 Rb1 Ti1 31.533(13) 3_455 3_455
O1 Rb1 Ti1 31.533(13) 3_445 3_445
O1 Rb1 Ti1 77.979(18) 3_445 3_455
O1 Rb1 O3 49.10(4) 3_455 5_566
O1 Rb1 O3 49.10(4) 3_445 5_566
O1 Rb1 O1 74.748(15) 3_445 3_455
O1 Rb1 O2 99.93(6) 3_455 3_445
O1 Rb1 O2 99.93(6) 3_445 3_455
O1 Rb1 O2 55.76(6) 3_445 3_445
O1 Rb1 O2 55.76(6) 3_455 3_455
O1 Rb1 O2 101.28(5) 3_445 .
O1 Rb1 O2 101.28(5) 3_455 .
O2 Rb1 Rb1 60.09(7) 7_557 5_567
O2 Rb1 Rb1 52.82(6) 3_455 5_567
O2 Rb1 Rb1 143.12(7) . 5_567
O2 Rb1 Rb1 52.82(6) 3_445 5_567
O2 Rb1 Rb1 60.09(7) 7_567 5_567
O2 Rb1 Ti1 76.22(5) 3_455 3_445
O2 Rb1 Ti1 28.27(7) 3_445 3_445
O2 Rb1 Ti1 89.91(6) 7_557 3_445
O2 Rb1 Ti1 28.27(7) 3_455 3_455
O2 Rb1 Ti1 134.21(8) 7_567 3_445
O2 Rb1 Ti1 76.22(5) 3_445 3_455
O2 Rb1 Ti1 132.13(5) . 3_455
O2 Rb1 Ti1 132.13(5) . 3_445
O2 Rb1 Ti1 134.21(8) 7_557 3_455
O2 Rb1 Ti1 89.91(6) 7_567 3_455
O2 Rb1 O3 50.85(7) 3_445 5_566
O2 Rb1 O3 50.85(7) 3_455 5_566
O2 Rb1 O3 116.65(8) 7_567 5_566
O2 Rb1 O3 138.77(9) . 5_566
O2 Rb1 O3 116.65(8) 7_557 5_566
O2 Rb1 O1 99.55(5) 7_567 3_455
O2 Rb1 O1 164.93(8) 7_567 3_445
O2 Rb1 O1 99.55(5) 7_557 3_445
O2 Rb1 O1 164.93(8) 7_557 3_455
O2 Rb1 O2 142.58(5) 3_455 .
O2 Rb1 O2 112.91(5) 7_567 3_445
O2 Rb1 O2 93.49(9) 7_557 .
O2 Rb1 O2 65.89(12) 7_557 3_445
O2 Rb1 O2 74.53(9) 3_445 3_455
O2 Rb1 O2 65.89(12) 7_567 3_455
O2 Rb1 O2 142.58(5) 3_445 .
O2 Rb1 O2 112.91(5) 7_557 3_455
O2 Rb1 O2 82.40(10) 7_567 7_557
O2 Rb1 O2 93.49(9) 7_567 .
Rb1 Ti1 Rb1 61.529(17) 7_556 7_566
Rb1 Ti1 Rb1 118.19(2) 3_545 7_566
Rb1 Ti1 Rb1 130.644(18) . 7_566
Rb1 Ti1 Rb1 85.962(18) 3 7_566
Rb1 Ti1 Rb1 85.962(18) 3_545 7_556
Rb1 Ti1 Rb1 64.082(19) 3 3_545
Rb1 Ti1 Rb1 130.644(18) . 7_556
Rb1 Ti1 Rb1 110.74(2) 3 .
Rb1 Ti1 Rb1 118.19(2) 3 7_556
Rb1 Ti1 Rb1 110.74(2) 3_545 .
Ti1 Ti1 Rb1 109.602(15) 7_556 3_545
Ti1 Ti1 Rb1 101.41(3) 7_566 7_556
Ti1 Ti1 Rb1 64.29(2) 7_556 7_556
Ti1 Ti1 Rb1 109.602(15) 7_566 3
Ti1 Ti1 Rb1 64.29(2) 7_566 7_566
Ti1 Ti1 Rb1 66.36(3) 7_556 .
Ti1 Ti1 Rb1 172.20(3) 7_556 3
Ti1 Ti1 Rb1 66.36(3) 7_566 .
Ti1 Ti1 Rb1 101.41(3) 7_556 7_566
Ti1 Ti1 Rb1 172.20(3) 7_566 3_545
Ti1 Ti1 Ti1 76.28(4) 7_556 7_566
O3 Ti1 Rb1 88.00(9) . 7_566
O3 Ti1 Rb1 135.90(9) 7_566 3_545
O3 Ti1 Rb1 89.90(10) 7_556 .
O3 Ti1 Rb1 50.07(10) 7_556 7_556
O3 Ti1 Rb1 135.90(9) 7_556 3
O3 Ti1 Rb1 72.29(9) 7_566 3
O3 Ti1 Rb1 50.07(10) 7_566 7_566
O3 Ti1 Rb1 89.90(10) 7_566 .
O3 Ti1 Rb1 88.00(9) . 7_556
O3 Ti1 Rb1 145.45(4) . 3_545
O3 Ti1 Rb1 51.62(10) . .
O3 Ti1 Rb1 110.10(11) 7_566 7_556
O3 Ti1 Rb1 145.45(4) . 3
O3 Ti1 Rb1 110.10(11) 7_556 7_566
O3 Ti1 Rb1 72.29(9) 7_556 3_545
O3 Ti1 Ti1 114.39(9) 7_566 7_556
O3 Ti1 Ti1 38.80(3) . 7_556
O3 Ti1 Ti1 114.39(9) 7_556 7_566
O3 Ti1 Ti1 38.80(3) . 7_566
O3 Ti1 Ti1 39.02(8) 7_556 7_556
O3 Ti1 Ti1 39.02(9) 7_566 7_566
O3 Ti1 O3 77.81(9) 7_556 .
O3 Ti1 O3 77.81(9) 7_566 .
O3 Ti1 O3 148.91(19) 7_556 7_566
O1 Ti1 Rb1 169.61(4) . .
O1 Ti1 Rb1 60.84(2) . 3_545
O1 Ti1 Rb1 57.35(2) . 7_566
O1 Ti1 Rb1 57.35(2) . 7_556
O1 Ti1 Rb1 60.84(2) . 3
O1 Ti1 Ti1 121.10(4) . 7_566
O1 Ti1 Ti1 121.10(4) . 7_556
O1 Ti1 O3 92.87(10) . 7_556
O1 Ti1 O3 138.78(11) . .
O1 Ti1 O3 92.87(10) . 7_566
O2 Ti1 Rb1 61.18(11) . 3
O2 Ti1 Rb1 144.50(7) . 7_566
O2 Ti1 Rb1 61.18(11) . 3_545
O2 Ti1 Rb1 59.36(14) . .
O2 Ti1 Rb1 144.50(7) . 7_556
O2 Ti1 Ti1 112.19(11) . 7_556
O2 Ti1 Ti1 112.19(11) . 7_566
O2 Ti1 O3 103.28(11) . 7_556
O2 Ti1 O3 110.97(17) . .
O2 Ti1 O3 103.28(11) . 7_566
O2 Ti1 O1 110.25(14) . .
Rb1 O3 Rb1 101.51(9) . 5_566
Ti1 O3 Rb1 98.23(11) 7_556 .
Ti1 O3 Rb1 75.49(9) 7_556 5_566
Ti1 O3 Rb1 75.49(9) 7_566 5_566
Ti1 O3 Rb1 98.23(11) 7_566 .
Ti1 O3 Rb1 162.77(16) . 5_566
Ti1 O3 Rb1 95.72(13) . .
Ti1 O3 Ti1 102.19(9) 7_566 .
Ti1 O3 Ti1 148.91(19) 7_556 7_566
Ti1 O3 Ti1 102.19(9) 7_556 .
Rb1 O1 Rb1 180.000(13) 7_556 3
Rb1 O1 Rb1 105.253(15) 3 7_566
Rb1 O1 Rb1 105.253(15) 7_556 3_545
Rb1 O1 Rb1 180.0 3_545 7_566
Rb1 O1 Rb1 74.747(15) 3 3_545
Rb1 O1 Rb1 74.747(15) 7_556 7_566
Ti1 O1 Rb1 92.37(2) . 7_556
Ti1 O1 Rb1 92.37(2) 5_666 3_545
Ti1 O1 Rb1 87.63(2) 5_666 7_556
Ti1 O1 Rb1 92.37(2) . 7_566
Ti1 O1 Rb1 92.37(2) 5_666 3
Ti1 O1 Rb1 87.63(2) . 3
Ti1 O1 Rb1 87.63(2) 5_666 7_566
Ti1 O1 Rb1 87.63(2) . 3_545
Ti1 O1 Ti1 180.0 5_666 .
Rb1 O2 Rb1 67.09(5) 7_567 3
Rb1 O2 Rb1 142.57(5) 3_545 .
Rb1 O2 Rb1 114.11(12) 7_567 3_545
Rb1 O2 Rb1 74.53(9) 3 3_545
Rb1 O2 Rb1 86.51(9) 7_557 .
Rb1 O2 Rb1 114.11(12) 7_557 3
Rb1 O2 Rb1 142.57(5) 3 .
Rb1 O2 Rb1 82.40(9) 7_567 7_557
Rb1 O2 Rb1 67.09(5) 7_557 3_545
Rb1 O2 Rb1 86.51(9) 7_567 .
Ti1 O2 Rb1 93.02(15) . .
Ti1 O2 Rb1 138.77(5) . 7_557
Ti1 O2 Rb1 90.56(13) . 3_545
Ti1 O2 Rb1 90.56(13) . 3
Ti1 O2 Rb1 138.77(5) . 7_567

loop_
_geom_bond_atom_site_label_1
_geom_bond_atom_site_label_2
_geom_bond_distance
_geom_bond_site_symmetry_2
Rb1 Rb1 3.3518(10) 5_567
Rb1 Ti1 3.6000(9) 3_445
Rb1 Ti1 3.6000(9) 3_455
Rb1 O3 2.893(4) .
Rb1 O3 3.542(3) 5_566
Rb1 O1 3.1464(5) 3_455
Rb1 O1 3.1464(5) 3_445
Rb1 O2 3.154(3) 3_445
Rb1 O2 2.899(3) 7_567
Rb1 O2 3.164(4) .
Rb1 O2 2.899(3) 7_557
Rb1 O2 3.154(3) 3_455
Ti1 Rb1 3.6000(9) 3
Ti1 Rb1 3.7338(9) 7_556
Ti1 Rb1 3.7338(9) 7_566
Ti1 Rb1 3.6000(9) 3_545
Ti1 Ti1 3.0926(12) 7_566
Ti1 Ti1 3.0926(12) 7_556
Ti1 O3 1.9824(9) 7_556
Ti1 O3 1.992(3) .
Ti1 O3 1.9824(9) 7_566
Ti1 O1 1.8844(8) .
Ti1 O2 1.705(4) .
O3 Rb1 3.542(3) 5_566
O3 Ti1 1.9824(9) 7_566
O3 Ti1 1.9824(9) 7_556
O1 Rb1 3.1464(5) 3
O1 Rb1 3.1464(5) 7_566
O1 Rb1 3.1464(5) 3_545
O1 Rb1 3.1464(5) 7_556
O1 Ti1 1.8844(7) 5_666
O2 Rb1 3.154(3) 3_545
O2 Rb1 2.899(3) 7_557
O2 Rb1 3.154(3) 3
O2 Rb1 2.899(3) 7_567

loop_
_geom_torsion_atom_site_label_1
_geom_torsion_atom_site_label_2
_geom_torsion_atom_site_label_3
_geom_torsion_atom_site_label_4
_geom_torsion
_geom_torsion_site_symmetry_1
_geom_torsion_site_symmetry_4
Rb1 Ti1 O1 Rb1 180.0 3 7_556
Rb1 Ti1 O1 Rb1 -105.178(16) 7_556 3_545
Rb1 Ti1 O1 Rb1 -142.589(8) . 7_566
Rb1 Ti1 O1 Rb1 -74.822(16) 3_545 3
Rb1 Ti1 O1 Rb1 142.589(8) . 7_556
Rb1 Ti1 O1 Rb1 180.0 7_556 3
Rb1 Ti1 O1 Rb1 105.178(16) 3_545 7_556
Rb1 Ti1 O1 Rb1 37.411(8) . 3_545
Rb1 Ti1 O1 Rb1 180.0 7_566 3_545
Rb1 Ti1 O1 Rb1 -37.411(8) . 3
Rb1 Ti1 O1 Rb1 -105.178(16) 3 7_566
Rb1 Ti1 O1 Rb1 180.0 3_545 7_566
Rb1 Ti1 O1 Rb1 105.178(16) 7_566 3
Rb1 Ti1 O1 Rb1 -74.822(16) 7_566 7_556
Rb1 Ti1 O1 Rb1 74.822(16) 3 3_545
Rb1 Ti1 O1 Rb1 74.822(16) 7_556 7_566
Rb1 Ti1 O2 Rb1 118.24(17) 7_566 .
Rb1 Ti1 O2 Rb1 30.1(4) 7_566 7_567
Rb1 Ti1 O2 Rb1 -99.03(13) 7_566 3_545
Rb1 Ti1 O2 Rb1 153.60(11) 7_556 7_567
Rb1 Ti1 O2 Rb1 129.1(3) 3_545 7_567
Rb1 Ti1 O2 Rb1 -54.6(2) 3_545 7_557
Rb1 Ti1 O2 Rb1 74.54(9) 3_545 3
Rb1 Ti1 O2 Rb1 88.2(3) . 7_557
Rb1 Ti1 O2 Rb1 -74.54(9) 3 3_545
Rb1 Ti1 O2 Rb1 -142.73(5) 3_545 .
Rb1 Ti1 O2 Rb1 24.5(2) 7_556 3_545
Rb1 Ti1 O2 Rb1 -24.5(2) 7_566 3
Rb1 Ti1 O2 Rb1 142.73(5) 3 .
Rb1 Ti1 O2 Rb1 54.6(2) 3 7_567
Rb1 Ti1 O2 Rb1 -118.24(17) 7_556 .
Rb1 Ti1 O2 Rb1 99.03(13) 7_556 3
Rb1 Ti1 O2 Rb1 -142.73(5) . 3
Rb1 Ti1 O2 Rb1 142.73(5) . 3_545
Rb1 Ti1 O2 Rb1 -129.1(3) 3 7_557
Rb1 Ti1 O2 Rb1 -153.60(11) 7_566 7_557
Rb1 Ti1 O2 Rb1 -88.2(3) . 7_567
Rb1 Ti1 O2 Rb1 -30.1(4) 7_556 7_557
Ti1 Ti1 O1 Rb1 83.57(4) 7_556 7_566
Ti1 Ti1 O1 Rb1 -83.57(4) 7_566 7_556
Ti1 Ti1 O1 Rb1 96.43(4) 7_566 3
Ti1 Ti1 O1 Rb1 -96.43(4) 7_556 3_545
Ti1 Ti1 O1 Rb1 171.26(4) 7_566 3_545
Ti1 Ti1 O1 Rb1 -8.74(4) 7_566 7_566
Ti1 Ti1 O1 Rb1 -171.26(4) 7_556 3
Ti1 Ti1 O1 Rb1 8.74(4) 7_556 7_556
Ti1 Ti1 O2 Rb1 175.43(3) 7_556 3
Ti1 Ti1 O2 Rb1 -100.90(9) 7_566 3
Ti1 Ti1 O2 Rb1 130.0(2) 7_566 7_557
Ti1 Ti1 O2 Rb1 41.83(5) 7_566 .
Ti1 Ti1 O2 Rb1 -175.43(3) 7_566 3_545
Ti1 Ti1 O2 Rb1 100.90(9) 7_556 3_545
Ti1 Ti1 O2 Rb1 -41.83(5) 7_556 .
Ti1 Ti1 O2 Rb1 46.3(3) 7_556 7_557
Ti1 Ti1 O2 Rb1 -130.0(2) 7_556 7_567
Ti1 Ti1 O2 Rb1 -46.3(3) 7_566 7_567
O3 Ti1 O1 Rb1 37.411(8) . 7_566
O3 Ti1 O1 Rb1 -142.69(10) 7_556 3
O3 Ti1 O1 Rb1 -142.589(8) . 3_545
O3 Ti1 O1 Rb1 37.31(10) 7_556 7_556
O3 Ti1 O1 Rb1 142.589(8) . 3
O3 Ti1 O1 Rb1 -37.411(8) . 7_556
O3 Ti1 O1 Rb1 -37.31(10) 7_566 7_566
O3 Ti1 O1 Rb1 142.69(10) 7_566 3_545
O3 Ti1 O1 Rb1 112.13(10) 7_556 7_566
O3 Ti1 O1 Rb1 67.87(10) 7_566 3
O3 Ti1 O1 Rb1 -67.87(10) 7_556 3_545
O3 Ti1 O1 Rb1 -112.13(10) 7_566 7_556
O3 Ti1 O2 Rb1 142.73(5) . 3_545
O3 Ti1 O2 Rb1 -135.42(10) 7_566 3_545
O3 Ti1 O2 Rb1 0.000(0) . .
O3 Ti1 O2 Rb1 -142.73(5) . 3
O3 Ti1 O2 Rb1 81.85(10) 7_566 .
O3 Ti1 O2 Rb1 -170.0(3) 7_556 7_567
O3 Ti1 O2 Rb1 -88.2(3) . 7_567
O3 Ti1 O2 Rb1 -6.3(3) 7_566 7_567
O3 Ti1 O2 Rb1 60.88(13) 7_556 3_545
O3 Ti1 O2 Rb1 170.0(3) 7_566 7_557
O3 Ti1 O2 Rb1 88.2(3) . 7_557
O3 Ti1 O2 Rb1 6.3(3) 7_556 7_557
O3 Ti1 O2 Rb1 -81.85(10) 7_556 .
O3 Ti1 O2 Rb1 -60.88(13) 7_566 3
O3 Ti1 O2 Rb1 135.42(10) 7_556 3
O1 Ti1 O2 Rb1 -37.27(5) . 3_545
O1 Ti1 O2 Rb1 180.000(0) . .
O1 Ti1 O2 Rb1 37.27(5) . 3
O1 Ti1 O2 Rb1 91.8(3) . 7_567
O1 Ti1 O2 Rb1 -91.8(3) . 7_557
O2 Ti1 O1 Rb1 -142.589(8) . 7_566
O2 Ti1 O1 Rb1 37.411(8) . 3_545
O2 Ti1 O1 Rb1 -37.411(8) . 3
O2 Ti1 O1 Rb1 142.589(8) . 7_556
